data_7121728
loop_
_publ_author_name
'Hanke, Felix'
'Pugh, Chloe J.'
'Kay, Ellis F.'
'Taylor, Joshua B.'
'Todd, Stephen M.'
'Robertson, Craig M.'
'Slater, Benjamin J.'
'Steiner, Alexander'

_publ_section_title
;
 The simplest supramolecular helix.
;
_journal_issue 47
_journal_name_full 'Chemical communications (Cambridge, England)'
_journal_page_first 6012
_journal_page_last 6015
_journal_paper_doi 10.1039/c8cc03295e
_journal_volume 54
_journal_year 2018
_chemical_formula_moiety 'C4 H11 N'
_chemical_formula_sum 'C4 H11 N'
_chemical_formula_weight 73.14
_chemical_melting_point 223
_chemical_name_common diethylamine
_chemical_name_systematic diethylamine
_space_group_crystal_system monoclinic
_space_group_IT_number 15
_space_group_name_Hall '-C 2yc'
_space_group_name_H-M_alt 'C 1 2/c 1'
_symmetry_space_group_name_Hall '-C 2yc'
_symmetry_space_group_name_H-M 'C 1 2/c 1'
_audit_block_doi 10.5517/ccdc.csd.cc1z9psr
_audit_creation_method SHELXL-2014/7
_audit_update_record
;
2018-02-28 deposited with the CCDC.
2018-05-24 downloaded from the CCDC.
;
_cell_angle_alpha 90
_cell_angle_beta 98.065(4)
_cell_angle_gamma 90
_cell_formula_units_Z 12
_cell_length_a 8.0789(19)
_cell_length_b 15.538(4)
_cell_length_c 13.319(3)
_cell_measurement_reflns_used 4724
_cell_measurement_temperature 160(2)
_cell_measurement_theta_max 51.871
_cell_measurement_theta_min 5.242
_cell_volume 1655.4(7)
_computing_cell_refinement 'Bruker Apex'
_computing_data_collection 'Bruker Apex'
_computing_data_reduction 'Bruker Apex'
_computing_structure_refinement 'SHELXL-2014/7 (Sheldrick, 2014)'
_diffrn_ambient_temperature 160(2)
_diffrn_measured_fraction_theta_full 0.850
_diffrn_measured_fraction_theta_max 0.828
_diffrn_measurement_device_type 'Bruker Smart Apex'
_diffrn_measurement_method \w-scans
_diffrn_radiation_type MoK\a
_diffrn_radiation_wavelength 0.71073
_diffrn_reflns_av_R_equivalents 0.0214
_diffrn_reflns_av_unetI/netI 0.0129
_diffrn_reflns_Laue_measured_fraction_full 0.850
_diffrn_reflns_Laue_measured_fraction_max 0.828
_diffrn_reflns_limit_h_max 5
_diffrn_reflns_limit_h_min -8
_diffrn_reflns_limit_k_max 19
_diffrn_reflns_limit_k_min 0
_diffrn_reflns_limit_l_max 16
_diffrn_reflns_limit_l_min 0
_diffrn_reflns_number 1408
_diffrn_reflns_point_group_measured_fraction_full 0.850
_diffrn_reflns_point_group_measured_fraction_max 0.828
_diffrn_reflns_theta_full 25.242
_diffrn_reflns_theta_max 26.420
_diffrn_reflns_theta_min 2.622
_diffrn_source sealed-tube
_exptl_absorpt_coefficient_mu 0.053
_exptl_absorpt_correction_T_max 0.7454
_exptl_absorpt_correction_T_min 0.6413
_exptl_absorpt_correction_type multi-scan
_exptl_absorpt_process_details SADABS
_exptl_crystal_colour colourless
_exptl_crystal_density_diffrn 0.880
_exptl_crystal_description cylinder
_exptl_crystal_F_000 504
_exptl_crystal_recrystallization_method 'From the Melt'
_exptl_crystal_size_rad 0.25
_refine_diff_density_max 0.154
_refine_diff_density_min -0.193
_refine_diff_density_rms 0.026
_refine_ls_extinction_method none
_refine_ls_goodness_of_fit_ref 0.989
_refine_ls_hydrogen_treatment mixed
_refine_ls_matrix_type full
_refine_ls_number_parameters 85
_refine_ls_number_reflns 1408
_refine_ls_number_restraints 3
_refine_ls_restrained_S_all 0.988
_refine_ls_R_factor_all 0.0549
_refine_ls_R_factor_gt 0.0430
_refine_ls_shift/su_max 0.000
_refine_ls_shift/su_mean 0.000
_refine_ls_structure_factor_coef Fsqd
_refine_ls_weighting_details 'w=1/[\s^2^(Fo^2^)+(0.0488P)^2^+0.4913P] where P=(Fo^2^+2Fc^2^)/3'
_refine_ls_weighting_scheme calc
_refine_ls_wR_factor_gt 0.1052
_refine_ls_wR_factor_ref 0.1149
_reflns_Friedel_coverage 0.000
_reflns_number_gt 1152
_reflns_number_total 1408
_reflns_threshold_expression 'I > 2\s(I)'
_cod_data_source_file c8cc03295e2.cif
_cod_data_source_block twin5_160K
_cod_depositor_comments 'Adding full bibliography for 7121726--7121736.cif.'
_cod_original_cell_volume 1655.5(7)
_cod_database_code 7121728
_shelx_shelxl_version_number 2014/7
_shelx_space_group_comment
;
The symmetry employed for this shelxl refinement is uniquely defined
by the following loop, which should always be used as a source of
symmetry information in preference to the above space-group names.
They are only intended as comments.
;

loop_
_space_group_symop_operation_xyz
'x, y, z'
'-x, y, -z+1/2'
'x+1/2, y+1/2, z'
'-x+1/2, y+1/2, -z+1/2'
'-x, -y, -z'
'x, -y, z-1/2'
'-x+1/2, -y+1/2, -z'
'x+1/2, -y+1/2, z-1/2'

loop_
_atom_site_label
_atom_site_type_symbol
_atom_site_fract_x
_atom_site_fract_y
_atom_site_fract_z
_atom_site_U_iso_or_equiv
_atom_site_adp_type
_atom_site_occupancy
_atom_site_site_symmetry_order
_atom_site_calc_flag
_atom_site_refinement_flags_posn
_atom_site_refinement_flags_adp
_atom_site_refinement_flags_occupancy
N1 N 1.0000 0.65166(9) 0.2500 0.0367(4) Uani 1 2 d DS T P
H1A H 0.928(3) 0.6185(13) 0.2668(17) 0.018(6) Uiso 0.5 1 d D . P
C11 C 1.0687(2) 0.70334(8) 0.33716(10) 0.0439(4) Uani 1 1 d . . .
H11A H 0.9818 0.7433 0.3549 0.053 Uiso 1 1 calc R U .
H11B H 1.1632 0.7381 0.3196 0.053 Uiso 1 1 calc R U .
C12 C 1.1287(2) 0.64700(10) 0.42738(11) 0.0527(5) Uani 1 1 d . . .
H12A H 1.0350 0.6128 0.4451 0.079 Uiso 1 1 calc R U .
H12B H 1.1733 0.6832 0.4851 0.079 Uiso 1 1 calc R U .
H12C H 1.2166 0.6084 0.4104 0.079 Uiso 1 1 calc R U .
N2 N 0.6833(2) 0.54751(9) 0.31594(10) 0.0495(4) Uani 1 1 d D . .
H2A H 0.598(3) 0.5495(15) 0.2724(17) 0.022(7) Uiso 0.5 1 d D . P
H2B H 0.747(3) 0.5811(14) 0.2927(18) 0.022(6) Uiso 0.5 1 d D . P
C21 C 0.7414(2) 0.45790(11) 0.32013(14) 0.0642(5) Uani 1 1 d . . .
H21A H 0.6588 0.4213 0.3482 0.077 Uiso 1 1 calc R U .
H21B H 0.8486 0.4539 0.3661 0.077 Uiso 1 1 calc R U .
C23 C 0.6505(3) 0.58068(14) 0.41289(12) 0.0711(6) Uani 1 1 d . . .
H23A H 0.7526 0.5749 0.4631 0.085 Uiso 1 1 calc R U .
H23B H 0.5609 0.5462 0.4371 0.085 Uiso 1 1 calc R U .
C22 C 0.7655(3) 0.42506(11) 0.21713(16) 0.0704(6) Uani 1 1 d . . .
H22A H 0.6583 0.4261 0.1724 0.106 Uiso 1 1 calc R U .
H22B H 0.8078 0.3659 0.2231 0.106 Uiso 1 1 calc R U .
H22C H 0.8460 0.4617 0.1887 0.106 Uiso 1 1 calc R U .
C24 C 0.5988(3) 0.67308(15) 0.40521(16) 0.0896(8) Uani 1 1 d . . .
H24A H 0.6892 0.7076 0.3838 0.134 Uiso 1 1 calc R U .
H24B H 0.5752 0.6933 0.4715 0.134 Uiso 1 1 calc R U .
H24C H 0.4981 0.6790 0.3553 0.134 Uiso 1 1 calc R U .

loop_
_atom_site_aniso_label
_atom_site_aniso_U_11
_atom_site_aniso_U_22
_atom_site_aniso_U_33
_atom_site_aniso_U_23
_atom_site_aniso_U_13
_atom_site_aniso_U_12
N1 0.0450(13) 0.0285(8) 0.0374(8) 0.000 0.0088(8) 0.000
C11 0.0528(12) 0.0358(7) 0.0438(8) -0.0051(5) 0.0089(7) -0.0031(6)
C12 0.0595(13) 0.0538(9) 0.0428(8) -0.0019(6) -0.0003(7) -0.0088(7)
N2 0.0537(12) 0.0577(8) 0.0369(7) 0.0087(5) 0.0061(7) -0.0151(7)
C21 0.0504(14) 0.0633(10) 0.0768(12) 0.0345(9) 0.0018(9) -0.0115(8)
C23 0.0615(15) 0.1143(16) 0.0389(9) -0.0030(9) 0.0127(8) -0.0274(11)
C22 0.0656(16) 0.0493(9) 0.0960(14) 0.0001(9) 0.0106(11) -0.0023(8)
C24 0.0799(18) 0.1184(18) 0.0781(14) -0.0511(13) 0.0379(12) -0.0325(13)

loop_
_atom_type_symbol
_atom_type_description
_atom_type_scat_dispersion_real
_atom_type_scat_dispersion_imag
_atom_type_scat_source
C C 0.0033 0.0016 'International Tables Vol C Tables 4.2.6.8 and 6.1.1.4'
H H 0.0000 0.0000 'International Tables Vol C Tables 4.2.6.8 and 6.1.1.4'
N N 0.0061 0.0033 'International Tables Vol C Tables 4.2.6.8 and 6.1.1.4'

loop_
_citation_id
_citation_doi
_citation_year
1 10.1039/C8CC03295E 2018

loop_
_geom_angle_atom_site_label_1
_geom_angle_atom_site_label_2
_geom_angle_atom_site_label_3
_geom_angle
_geom_angle_site_symmetry_3
C11 N1 C11 113.04(14) 2_755
N1 C11 C12 111.01(11) .
C23 N2 C21 113.65(14) .
N2 C21 C22 111.67(13) .
N2 C23 C24 111.41(15) .

loop_
_geom_bond_atom_site_label_1
_geom_bond_atom_site_label_2
_geom_bond_distance
_geom_bond_site_symmetry_2
N1 C11 1.4559(16) .
N1 C11 1.4559(15) 2_755
C11 C12 1.511(2) .
N2 C23 1.449(2) .
N2 C21 1.468(2) .
C21 C22 1.502(3) .
C23 C24 1.495(3) .

loop_
_geom_hbond_atom_site_label_D
_geom_hbond_atom_site_label_H
_geom_hbond_atom_site_label_A
_geom_hbond_distance_DH
_geom_hbond_distance_HA
_geom_hbond_distance_DA
_geom_hbond_angle_DHA
_geom_hbond_site_symmetry_A
N1 H1A N2 0.829(17) 2.434(18) 3.2506(17) 168(2) .
N2 H2A N2 0.836(18) 2.41(2) 3.225(3) 165(2) 2_655
N2 H2B N1 0.823(18) 2.455(19) 3.2506(17) 163(2) .
